data_4123730
loop_
_publ_author_name
'Cai, Weizhao'
'G\/ladysiak, Andrzej'
'Anio\/la, Michalina'
'Smith, Vincent J.'
'Barbour, Leonard J.'
'Katrusiak, Andrzej'

_publ_section_title
;
 Giant Negative Area Compressibility Tunable in a Soft Porous Framework
 Material.
;
_journal_issue 29
_journal_name_full 'Journal of the American Chemical Society'
_journal_page_first 9296
_journal_page_last 9301
_journal_paper_doi 10.1021/jacs.5b03280
_journal_volume 137
_journal_year 2015
_chemical_formula_moiety 'C18 H12 N2 O3 Zn, C H4 O'
_chemical_formula_sum 'C19 H16 N2 O4 Zn'
_chemical_formula_weight 401.71
_chemical_name_systematic
; 
 ? 
;
_space_group_IT_number 82
_symmetry_cell_setting tetragonal
_symmetry_space_group_name_Hall 'I -4'
_symmetry_space_group_name_H-M 'I -4'
_atom_sites_solution_hydrogens geom
_atom_sites_solution_primary direct
_atom_sites_solution_secondary difmap
_audit_creation_method SHELXL-97
_cell_angle_alpha 90.00
_cell_angle_beta 90.00
_cell_angle_gamma 90.00
_cell_formula_units_Z 8
_cell_length_a 26.5757(9)
_cell_length_b 26.5757(9)
_cell_length_c 5.2077(3)
_cell_measurement_pressure 100000
_cell_measurement_temperature 296(2)
_cell_volume 3678.0(3)
_computing_cell_refinement 'CrysAlis (Oxford Diffraction, 2010)'
_computing_data_collection 'CrysAlis (Oxford Diffraction, 2010)'
_computing_data_reduction 'CrysAlisRED (Oxford Diffraction, 2010)'
_computing_molecular_graphics 'Mercury (Macrae et al., 2008)'
_computing_publication_material 'SHELXL-97 (Sheldrick, 2008)'
_computing_structure_refinement 'SHELXL-97 (Sheldrick, 2008)'
_computing_structure_solution 'SHELXS-97 (Sheldrick, 2008)'
_diffrn_ambient_temperature 296(2)
_diffrn_measured_fraction_theta_full 0.285
_diffrn_measured_fraction_theta_max 0.285
_diffrn_measurement_device_type 'Oxford Diffraction Xcalibur Eos'
_diffrn_measurement_method
;HP omega scans - for more details see:
A. Budzianowski, A. Katrusiak in High-Pressure Crystallography
(Eds.: A. Katrusiak, P. F. McMillan),
Dordrecht: Kluwer Acad. Publ., 2004 pp.157-168
;
_diffrn_radiation_monochromator graphite
_diffrn_radiation_source 'fine-focus sealed tube'
_diffrn_radiation_type MoK\a
_diffrn_radiation_wavelength 0.71073
_diffrn_reflns_av_R_equivalents 0.1158
_diffrn_reflns_av_sigmaI/netI 0.0734
_diffrn_reflns_limit_h_max 32
_diffrn_reflns_limit_h_min -33
_diffrn_reflns_limit_k_max 7
_diffrn_reflns_limit_k_min -7
_diffrn_reflns_limit_l_max 6
_diffrn_reflns_limit_l_min -6
_diffrn_reflns_number 6404
_diffrn_reflns_theta_full 26.81
_diffrn_reflns_theta_max 26.81
_diffrn_reflns_theta_min 3.91
_exptl_absorpt_coefficient_mu 1.361
_exptl_absorpt_correction_T_max 0.8759
_exptl_absorpt_correction_T_min 0.6936
_exptl_absorpt_correction_type analytical
_exptl_absorpt_process_details
;
Katrusiak, A. (2003). REDSHABS - Program for correcting
reflections intensities for DAC absorption, gasket shadowing
and sample crystal absorption. Adam Mickiewicz University, Pozna\'n.
Katrusiak, A. (2004). Z. Kristallogr. 219, 461-467
;
_exptl_crystal_colour Brown
_exptl_crystal_density_diffrn 1.451
_exptl_crystal_density_method 'not measured'
_exptl_crystal_description Block
_exptl_crystal_F_000 1648
_exptl_crystal_size_max 0.29
_exptl_crystal_size_mid 0.18
_exptl_crystal_size_min 0.10
_refine_diff_density_max 0.331
_refine_diff_density_min -0.313
_refine_diff_density_rms 0.063
_refine_ls_abs_structure_details 'Flack H D (1983), Acta Cryst. A39, 876-881'
_refine_ls_abs_structure_Flack 0.00(6)
_refine_ls_extinction_method none
_refine_ls_goodness_of_fit_ref 1.133
_refine_ls_hydrogen_treatment constr
_refine_ls_matrix_type full
_refine_ls_number_parameters 212
_refine_ls_number_reflns 1119
_refine_ls_number_restraints 289
_refine_ls_restrained_S_all 1.045
_refine_ls_R_factor_all 0.1018
_refine_ls_R_factor_gt 0.0747
_refine_ls_shift/su_max 0.000
_refine_ls_shift/su_mean 0.000
_refine_ls_structure_factor_coef Fsqd
_refine_ls_weighting_details 'calc w=1/[\s^2^(Fo^2^)+(0.1228P)^2^+11.4271P] where P=(Fo^2^+2Fc^2^)/3'
_refine_ls_weighting_scheme calc
_refine_ls_wR_factor_gt 0.1847
_refine_ls_wR_factor_ref 0.2146
_reflns_number_gt 841
_reflns_number_total 1119
_reflns_threshold_expression >2sigma(I)
_cod_data_source_file ja5b03280_si_004.cif
_cod_data_source_block 1MeOH_0.10GPa_in_Methanol-Ethanol
_cod_depositor_comments
;
The following automatic conversions were performed:
'_atom_site_symetry_multiplicity' tag replaced with
'_atom_site_symmetry_multiplicity' tag as specified in the
replacement file
'/usr/data/users/saulius/crontab/automatic-downloads/rss-feeds/ACS/lib/lists/replacement-tags.lst'.

Automatic conversion script
Id: cif_correct_tags 3376 2015-05-07 07:48:27Z andrius 

The following automatic conversions were performed:

'_symmetry_cell_setting' value 'Tetragonal' changed to 'tetragonal'
according to
/usr/data/users/saulius/crontab/automatic-downloads/rss-feeds/ACS/lib/dictionaries/cif_core.dic
dictionary named 'cif_core.dic' version 2.4.2 from 2011-04-26.

Automatic conversion script
Id: cif_fix_values 3271 2015-04-21 07:52:19Z andrius 

 Adding full bibliography for 4123717--4123744.cif.
;
_cod_original_sg_symbol_Hall I-4
_cod_original_sg_symbol_H-M I-4
_cod_database_code 4123730

loop_
_symmetry_equiv_pos_as_xyz
'x, y, z'
'-x, -y, z'
'y, -x, -z'
'-y, x, -z'
'x+1/2, y+1/2, z+1/2'
'-x+1/2, -y+1/2, z+1/2'
'y+1/2, -x+1/2, -z+1/2'
'-y+1/2, x+1/2, -z+1/2'

loop_
_atom_site_label
_atom_site_type_symbol
_atom_site_fract_x
_atom_site_fract_y
_atom_site_fract_z
_atom_site_U_iso_or_equiv
_atom_site_adp_type
_atom_site_occupancy
_atom_site_symmetry_multiplicity
_atom_site_calc_flag
_atom_site_refinement_flags
_atom_site_disorder_assembly
_atom_site_disorder_group
Zn1 Zn 0.27147(8) 0.21421(7) 0.9333(3) 0.0467(7) Uani 1 1 d U . .
O1 O 0.2226(4) 0.2545(5) 1.103(2) 0.062(3) Uani 1 1 d U . .
H1O H 0.2018 0.2655 0.9909 0.074 Uiso 1 1 d R . .
N1 N 0.2512(6) 0.1418(4) 0.918(2) 0.073(5) Uani 1 1 d DU . .
C1 C 0.2665(4) 0.1041(4) 1.059(2) 0.054(4) Uani 1 1 d DU . .
H1 H 0.2915 0.1068 1.1831 0.065 Uiso 1 1 calc R . .
N2 N 0.2419(3) 0.0606(4) 1.0051(17) 0.049(3) Uani 1 1 d DU A .
C2 C 0.2126(3) 0.1217(4) 0.7558(16) 0.062(6) Uani 1 1 d DU . .
O2 O 0.2757(7) -0.1673(5) 1.352(2) 0.082(5) Uani 1 1 d U . .
C3 C 0.1831(4) 0.1440(4) 0.5692(19) 0.051(4) Uani 1 1 d DU . .
H3 H 0.1865 0.1780 0.5309 0.062 Uiso 1 1 calc R . .
O3A O 0.3137(11) -0.1305(9) 1.673(5) 0.080(7) Uani 0.58(2) 1 d PU . .
O3B O 0.3479(15) -0.1262(14) 1.520(7) 0.080(7) Uani 0.42(2) 1 d PU . .
C4 C 0.1482(3) 0.1145(4) 0.4403(17) 0.056(5) Uani 1 1 d DU . .
C5 C 0.1184(4) 0.1358(5) 0.252(2) 0.063(5) Uani 1 1 d DU . .
H5 H 0.1224 0.1697 0.2142 0.076 Uiso 1 1 calc R . .
C6 C 0.0828(4) 0.1084(6) 0.117(2) 0.077(6) Uani 1 1 d DU . .
H6 H 0.0630 0.1234 -0.0087 0.093 Uiso 1 1 calc R . .
C7 C 0.0776(4) 0.0577(6) 0.1754(18) 0.078(6) Uani 1 1 d DU . .
H7 H 0.0541 0.0383 0.0878 0.094 Uiso 1 1 calc R . .
C8 C 0.1073(4) 0.0359(5) 0.363(2) 0.069(5) Uani 1 1 d DU . .
H8 H 0.1033 0.0019 0.4003 0.082 Uiso 1 1 calc R . .
C9 C 0.1430(3) 0.0637(4) 0.4988(15) 0.055(5) Uani 1 1 d DU . .
C10 C 0.1725(4) 0.0411(5) 0.6870(19) 0.053(4) Uani 1 1 d DU . .
H10 H 0.1695 0.0070 0.7243 0.064 Uiso 1 1 calc R . .
C11 C 0.2064(5) 0.0712(4) 0.817(3) 0.048(4) Uani 1 1 d DU . .
C12 C 0.2557(3) 0.0122(4) 1.111(2) 0.042(2) Uani 1 1 d DU . .
C15 C 0.2830(5) -0.0781(4) 1.327(2) 0.042(2) Uani 1 1 d DU . .
C13A C 0.2741(6) 0.0102(3) 1.359(2) 0.042(2) Uani 0.486(11) 1 d PDU A 1
H13A H 0.2773 0.0399 1.4524 0.050 Uiso 0.486(11) 1 calc PR A 1
C14A C 0.2880(6) -0.0346(4) 1.472(2) 0.042(2) Uani 0.486(11) 1 d PDU A 1
H14A H 0.3003 -0.0356 1.6387 0.050 Uiso 0.486(11) 1 calc PR A 1
C16A C 0.2646(8) -0.0779(4) 1.079(2) 0.042(2) Uani 0.486(11) 1 d PDU A 1
H16A H 0.2612 -0.1076 0.9865 0.050 Uiso 0.486(11) 1 calc PR A 1
C17A C 0.2514(7) -0.0322(5) 0.974(2) 0.042(2) Uani 0.486(11) 1 d PDU A 1
H17A H 0.2392 -0.0312 0.8065 0.050 Uiso 0.486(11) 1 calc PR A 1
C13B C 0.3049(3) 0.0045(4) 1.183(3) 0.042(2) Uani 0.514(11) 1 d PDU A 2
H13B H 0.3283 0.0300 1.1577 0.050 Uiso 0.514(11) 1 calc PR A 2
C14B C 0.3202(4) -0.0411(4) 1.294(3) 0.042(2) Uani 0.514(11) 1 d PDU A 2
H14B H 0.3534 -0.0466 1.3423 0.050 Uiso 0.514(11) 1 calc PR A 2
C16B C 0.2324(5) -0.0736(4) 1.258(3) 0.042(2) Uani 0.514(11) 1 d PDU A 2
H16B H 0.2087 -0.0990 1.2814 0.050 Uiso 0.514(11) 1 calc PR A 2
C17B C 0.2211(3) -0.0266(5) 1.151(3) 0.042(2) Uani 0.514(11) 1 d PDU A 2
H17B H 0.1880 -0.0208 1.1031 0.050 Uiso 0.514(11) 1 calc PR A 2
C18 C 0.2967(8) -0.1286(4) 1.445(3) 0.057(4) Uani 1 1 d DU A .
O4 O 0.3461(11) 0.1056(12) 1.551(4) 0.199(11) Uiso 1 1 d DU . .
H4 H 0.3508 0.1329 1.6345 0.239 Uiso 1 1 d R . .
C19 C 0.3893(17) 0.0729(17) 1.569(9) 0.28(3) Uiso 1 1 d DU . .
H19A H 0.4198 0.0922 1.5717 0.418 Uiso 1 1 d R . .
H19B H 0.3903 0.0494 1.4288 0.418 Uiso 1 1 d R . .
H19C H 0.3858 0.0549 1.7276 0.418 Uiso 1 1 d R . .

loop_
_atom_site_aniso_label
_atom_site_aniso_U_11
_atom_site_aniso_U_22
_atom_site_aniso_U_33
_atom_site_aniso_U_23
_atom_site_aniso_U_13
_atom_site_aniso_U_12
Zn1 0.0473(14) 0.0361(13) 0.0565(10) -0.0002(10) -0.0067(10) 0.010(3)
O1 0.057(7) 0.076(8) 0.053(5) -0.012(7) -0.008(5) 0.018(11)
N1 0.109(14) 0.047(5) 0.062(7) 0.019(6) -0.015(8) -0.028(9)
C1 0.047(9) 0.035(6) 0.080(8) 0.002(7) -0.008(7) -0.001(9)
N2 0.046(7) 0.035(5) 0.065(7) 0.001(5) -0.017(6) -0.002(7)
C2 0.079(16) 0.021(7) 0.086(12) -0.007(8) -0.025(10) 0.016(11)
O2 0.108(13) 0.055(7) 0.082(7) 0.013(6) -0.046(9) -0.040(14)
C3 0.046(8) 0.030(8) 0.078(8) 0.003(8) -0.003(7) 0.014(10)
O3A 0.081(12) 0.062(10) 0.098(12) 0.015(11) -0.048(12) -0.021(15)
O3B 0.081(12) 0.062(10) 0.098(12) 0.015(11) -0.048(12) -0.021(15)
C4 0.070(12) 0.043(7) 0.055(7) -0.005(7) -0.008(8) 0.004(10)
C5 0.058(10) 0.044(9) 0.088(10) -0.001(9) -0.014(8) 0.022(11)
C6 0.071(12) 0.077(10) 0.085(11) 0.005(10) -0.027(9) 0.008(13)
C7 0.037(12) 0.082(12) 0.115(14) 0.005(13) -0.040(10) -0.008(17)
C8 0.074(11) 0.050(9) 0.081(10) -0.011(8) -0.029(8) -0.001(11)
C9 0.036(10) 0.040(8) 0.087(11) 0.004(8) -0.022(8) 0.004(12)
C10 0.055(8) 0.036(7) 0.068(8) -0.010(7) -0.021(7) 0.006(9)
C11 0.033(10) 0.031(8) 0.079(9) 0.000(8) -0.013(7) 0.007(10)
C12 0.029(5) 0.034(3) 0.063(5) -0.005(4) -0.013(4) -0.012(7)
C15 0.029(5) 0.034(3) 0.063(5) -0.005(4) -0.013(4) -0.012(7)
C13A 0.029(5) 0.034(3) 0.063(5) -0.005(4) -0.013(4) -0.012(7)
C14A 0.029(5) 0.034(3) 0.063(5) -0.005(4) -0.013(4) -0.012(7)
C16A 0.029(5) 0.034(3) 0.063(5) -0.005(4) -0.013(4) -0.012(7)
C17A 0.029(5) 0.034(3) 0.063(5) -0.005(4) -0.013(4) -0.012(7)
C13B 0.029(5) 0.034(3) 0.063(5) -0.005(4) -0.013(4) -0.012(7)
C14B 0.029(5) 0.034(3) 0.063(5) -0.005(4) -0.013(4) -0.012(7)
C16B 0.029(5) 0.034(3) 0.063(5) -0.005(4) -0.013(4) -0.012(7)
C17B 0.029(5) 0.034(3) 0.063(5) -0.005(4) -0.013(4) -0.012(7)
C18 0.056(10) 0.038(6) 0.078(8) -0.009(7) -0.022(9) 0.004(10)

loop_
_atom_type_symbol
_atom_type_description
_atom_type_scat_dispersion_real
_atom_type_scat_dispersion_imag
_atom_type_scat_source
C C 0.0033 0.0016 'International Tables Vol C Tables 4.2.6.8 and 6.1.1.4'
H H 0.0000 0.0000 'International Tables Vol C Tables 4.2.6.8 and 6.1.1.4'
N N 0.0061 0.0033 'International Tables Vol C Tables 4.2.6.8 and 6.1.1.4'
O O 0.0106 0.0060 'International Tables Vol C Tables 4.2.6.8 and 6.1.1.4'
Zn Zn 0.2839 1.4301 'International Tables Vol C Tables 4.2.6.8 and 6.1.1.4'

loop_
_geom_angle_atom_site_label_1
_geom_angle_atom_site_label_2
_geom_angle_atom_site_label_3
_geom_angle
_geom_angle_site_symmetry_1
_geom_angle_site_symmetry_3
O1 Zn1 O1 103.2(3) . 6_554
O1 Zn1 O2 102.7(5) . 7_557
O1 Zn1 O2 112.2(6) 6_554 7_557
O1 Zn1 N1 112.1(6) . .
O1 Zn1 N1 113.8(6) 6_554 .
O2 Zn1 N1 111.8(7) 7_557 .
Zn1 O1 Zn1 127.2(6) . 6
C1 N1 C2 105.7(11) . .
C1 N1 Zn1 129.1(11) . .
C2 N1 Zn1 125.0(9) . .
N1 C1 N2 112.7(11) . .
C1 N2 C11 107.4(10) . .
C1 N2 C12 123.8(8) . .
C11 N2 C12 128.5(9) . .
C3 C2 C11 120.4(8) . .
C3 C2 N1 131.5(9) . .
C11 C2 N1 108.0(8) . .
C18 O2 Zn1 112.8(9) . 8_547
C2 C3 C4 118.6(5) . .
O3B O3A C18 69(2) . .
O3A O3B C18 57(2) . .
C5 C4 C3 119.7(9) . .
C5 C4 C9 119.6(8) . .
C3 C4 C9 120.6(7) . .
C4 C5 C6 122.5(6) . .
C5 C6 C7 117.9(7) . .
C8 C7 C6 120.2(8) . .
C7 C8 C9 121.7(8) . .
C10 C9 C8 120.8(10) . .
C10 C9 C4 121.0(8) . .
C8 C9 C4 118.1(8) . .
C11 C10 C9 117.6(7) . .
C10 C11 C2 121.7(8) . .
C10 C11 N2 132.1(9) . .
C2 C11 N2 106.1(8) . .
C13B C12 C13A 53.4(8) . .
C13B C12 C17B 118.4(5) . .
C13A C12 C17B 93.7(7) . .
C13B C12 C17A 95.4(7) . .
C13A C12 C17A 118.7(5) . .
C17B C12 C17A 52.6(8) . .
C13B C12 N2 118.4(6) . .
C13A C12 N2 118.7(9) . .
C17B C12 N2 123.1(5) . .
C17A C12 N2 122.6(8) . .
C16A C15 C14A 122.6(7) . .
C16A C15 C16B 54.5(9) . .
C14A C15 C16B 99.2(8) . .
C16A C15 C14B 97.5(8) . .
C14A C15 C14B 54.3(8) . .
C16B C15 C14B 125.9(7) . .
C16A C15 C18 117.7(11) . .
C14A C15 C18 119.7(10) . .
C16B C15 C18 114.1(11) . .
C14B C15 C18 120.0(11) . .
C14A C13A C12 121.6(4) . .
C13A C14A C15 117.7(4) . .
C15 C16A C17A 117.8(4) . .
C16A C17A C12 121.6(2) . .
C12 C13B C14B 121.0(4) . .
C13B C14B C15 116.8(5) . .
C17B C16B C15 112.6(5) . .
C12 C17B C16B 125.3(3) . .
O2 C18 O3A 118.9(16) . .
O2 C18 O3B 125(2) . .
O3A C18 O3B 53.3(16) . .
O2 C18 C15 117.3(13) . .
O3A C18 C15 119.7(17) . .
O3B C18 C15 107(2) . .

loop_
_geom_bond_atom_site_label_1
_geom_bond_atom_site_label_2
_geom_bond_distance
_geom_bond_site_symmetry_2
Zn1 O1 1.902(11) .
Zn1 O1 1.918(11) 6_554
Zn1 O2 1.993(13) 7_557
Zn1 N1 2.001(13) .
O1 Zn1 1.918(11) 6
N1 C1 1.3049(10) .
N1 C2 1.431(18) .
C1 N2 1.3581(10) .
N2 C11 1.3899(10) .
N2 C12 1.448(12) .
C2 C3 1.3821(10) .
C2 C11 1.389(8) .
O2 C18 1.266(19) .
O2 Zn1 1.993(13) 8_547
C3 C4 1.387(7) .
O3A O3B 1.21(4) .
O3A C18 1.28(3) .
O3B C18 1.42(4) .
C4 C5 1.3822(10) .
C4 C9 1.393(7) .
C5 C6 1.385(7) .
C6 C7 1.388(8) .
C7 C8 1.384(7) .
C8 C9 1.392(7) .
C9 C10 1.391(7) .
C10 C11 1.383(7) .
C12 C13B 1.3726(10) .
C12 C13A 1.3819(10) .
C12 C17B 1.398(7) .
C12 C17A 1.384(7) .
C15 C16A 1.380(7) .
C15 C14A 1.386(7) .
C15 C16B 1.398(7) .
C15 C14B 1.404(7) .
C15 C18 1.5201(10) .
C13A C14A 1.377(5) .
C16A C17A 1.377(5) .
C13B C14B 1.404(7) .
C16B C17B 1.399(7) .
O4 C19 1.443(10) .

loop_
_geom_torsion_atom_site_label_1
_geom_torsion_atom_site_label_2
_geom_torsion_atom_site_label_3
_geom_torsion_atom_site_label_4
_geom_torsion
_geom_torsion_site_symmetry_1
_geom_torsion_site_symmetry_3
_geom_torsion_site_symmetry_4
O1 Zn1 O1 Zn1 -127.6(12) 6_554 . 6
O2 Zn1 O1 Zn1 -10.7(11) 7_557 . 6
N1 Zn1 O1 Zn1 109.5(10) . . 6
O1 Zn1 N1 C1 -101.8(7) . . .
O1 Zn1 N1 C1 141.5(6) 6_554 . .
O2 Zn1 N1 C1 13.0(7) 7_557 . .
O1 Zn1 N1 C2 73.1(6) . . .
O1 Zn1 N1 C2 -43.6(6) 6_554 . .
O2 Zn1 N1 C2 -172.1(5) 7_557 . .
C2 N1 C1 N2 0.3(14) . . .
Zn1 N1 C1 N2 176.0(8) . . .
N1 C1 N2 C11 -1.7(9) . . .
N1 C1 N2 C12 172.3(7) . . .
C1 N1 C2 C3 179.8(3) . . .
Zn1 N1 C2 C3 3.9(7) . . .
C1 N1 C2 C11 1.3(8) . . .
Zn1 N1 C2 C11 -174.6(11) . . .
C11 C2 C3 C4 -1.7(11) . . .
N1 C2 C3 C4 179.9(3) . . .
C2 C3 C4 C5 -179.7(4) . . .
C2 C3 C4 C9 0.3(8) . . .
C3 C4 C5 C6 -179.8(5) . . .
C9 C4 C5 C6 0.2(8) . . .
C4 C5 C6 C7 -0.2(8) . . .
C5 C6 C7 C8 0.1(8) . . .
C6 C7 C8 C9 0.0(8) . . .
C7 C8 C9 C10 -180.0(5) . . .
C7 C8 C9 C4 0.0(8) . . .
C5 C4 C9 C10 179.9(5) . . .
C3 C4 C9 C10 -0.1(8) . . .
C5 C4 C9 C8 -0.1(8) . . .
C3 C4 C9 C8 179.9(5) . . .
C8 C9 C10 C11 -178.8(10) . . .
C4 C9 C10 C11 1.2(12) . . .
C9 C10 C11 C2 -2.5(19) . . .
C9 C10 C11 N2 -177.5(14) . . .
C3 C2 C11 C10 2.8(19) . . .
N1 C2 C11 C10 -178.4(12) . . .
C3 C2 C11 N2 179.0(7) . . .
N1 C2 C11 N2 -2.3(13) . . .
C1 N2 C11 C10 178.0(16) . . .
C12 N2 C11 C10 4(3) . . .
C1 N2 C11 C2 2.4(13) . . .
C12 N2 C11 C2 -171.3(8) . . .
C1 N2 C12 C13B -26.7(11) . . .
C11 N2 C12 C13B 146.1(13) . . .
C1 N2 C12 C13A 34.8(10) . . .
C11 N2 C12 C13A -152.4(13) . . .
C1 N2 C12 C17B 151.2(8) . . .
C11 N2 C12 C17B -36.0(15) . . .
C1 N2 C12 C17A -145.1(10) . . .
C11 N2 C12 C17A 27.7(14) . . .
C13B C12 C13A C14A -74.3(5) . . .
C17B C12 C13A C14A 48.8(6) . . .
C17A C12 C13A C14A -0.1(3) . . .
N2 C12 C13A C14A -180.0(3) . . .
C12 C13A C14A C15 0.2(3) . . .
C16A C15 C14A C13A -0.5(7) . . .
C16B C15 C14A C13A -54.0(7) . . .
C14B C15 C14A C13A 74.0(5) . . .
C18 C15 C14A C13A -178.6(12) . . .
C14A C15 C16A C17A 0.8(9) . . .
C16B C15 C16A C17A 77.9(8) . . .
C14B C15 C16A C17A -51.3(8) . . .
C18 C15 C16A C17A 178.9(13) . . .
C15 C16A C17A C12 -0.7(9) . . .
C13B C12 C17A C16A 51.3(8) . . .
C13A C12 C17A C16A 0.4(7) . . .
C17B C12 C17A C16A -70.7(7) . . .
N2 C12 C17A C16A -179.8(5) . . .
C13A C12 C13B C14B 72.1(5) . . .
C17B C12 C13B C14B 0.2(3) . . .
C17A C12 C13B C14B -49.9(6) . . .
N2 C12 C13B C14B 178.2(8) . . .
C12 C13B C14B C15 -0.1(3) . . .
C16A C15 C14B C13B 51.6(7) . . .
C14A C15 C14B C13B -73.4(5) . . .
C16B C15 C14B C13B 0.5(7) . . .
C18 C15 C14B C13B 179.8(12) . . .
C16A C15 C16B C17B -72.3(7) . . .
C14A C15 C16B C17B 51.4(8) . . .
C14B C15 C16B C17B -0.8(8) . . .
C18 C15 C16B C17B 179.9(12) . . .
C13B C12 C17B C16B -0.5(7) . . .
C13A C12 C17B C16B -50.4(8) . . .
C17A C12 C17B C16B 73.3(7) . . .
N2 C12 C17B C16B -178.5(10) . . .
C15 C16B C17B C12 0.8(8) . . .
Zn1 O2 C18 O3A -11(3) 8_547 . .
Zn1 O2 C18 O3B 52(3) 8_547 . .
Zn1 O2 C18 C15 -168.2(13) 8_547 . .
O3B O3A C18 O2 113(3) . . .
O3B O3A C18 C15 -90(3) . . .
O3A O3B C18 O2 -103(3) . . .
O3A O3B C18 C15 114(2) . . .
C16A C15 C18 O2 -23(2) . . .
C14A C15 C18 O2 155.1(18) . . .
C16B C15 C18 O2 38(2) . . .
C14B C15 C18 O2 -141.4(17) . . .
C16A C15 C18 O3A -180(2) . . .
C14A C15 C18 O3A -2(3) . . .
C16B C15 C18 O3A -119(2) . . .
C14B C15 C18 O3A 62(3) . . .
C16A C15 C18 O3B 123(2) . . .
C14A C15 C18 O3B -59(3) . . .
C16B C15 C18 O3B -176(2) . . .
C14B C15 C18 O3B 5(3) . . .
Zn1 O1 Zn1 O1 -24.2(7) . 6 6
Zn1 O1 Zn1 O1 -24.2(7) . 6 6
Zn1 O1 Zn1 O1 -127.6(12) 6 . 6_554
